data_2007205
loop_
_publ_author_name
'Dmitry Yu. Naumov'
'Marina A. Vasilchenko'
'Judith A. K. Howard'

_publ_section_title
;
 The Monoclinic Form of Acetaminophen at 150K
;
_journal_issue 5
_journal_name_full 'Acta Crystallographica Section C'
_journal_page_first 653
_journal_page_last 655
_journal_paper_doi 10.1107/S0108270197018386
_journal_volume 54
_journal_year 1998
_chemical_formula_moiety 'C8 H9 N O2'
_chemical_formula_structural 'CH3 CO NH C6H4 OH'
_chemical_formula_sum 'C8 H9 N O2'
_chemical_formula_weight 151.16
_chemical_melting_point 171.5(5)
_chemical_name_common Acetaminophen
_chemical_name_systematic 4-acetaminophenol
_space_group_IT_number 14
_symmetry_cell_setting monoclinic
_symmetry_space_group_name_Hall '-P 2yn'
_symmetry_space_group_name_H-M 'P 1 21/n 1'
_audit_creation_method SHELXL
_cell_angle_alpha 90.00
_cell_angle_beta 97.6720(10)
_cell_angle_gamma 90.00
_cell_formula_units_Z 4
_cell_length_a 7.0939(6)
_cell_length_b 9.2625(8)
_cell_length_c 11.6570(10)
_cell_measurement_reflns_used 289
_cell_measurement_temperature 150(2)
_cell_measurement_theta_max 20
_cell_measurement_theta_min 10
_cell_volume 759.09(11)
_computing_cell_refinement SMART
_computing_data_collection 'SMART (Siemens, 1994a)'
_computing_data_reduction 'SAINT (Siemens, 1994b)'
_computing_molecular_graphics 'SHELXLL (Siemens, 1994c)'
_computing_publication_material SHELXL93
_computing_structure_refinement 'SHELXL93 (Sheldrick, 1993)'
_computing_structure_solution 'SHELXS86 (Sheldrick, 1990)'
_diffrn_ambient_temperature 150(2)
_diffrn_measurement_device 'Siemens SMART CCD area-detector'
_diffrn_measurement_method '\w scans'
_diffrn_radiation_monochromator graphite
_diffrn_radiation_source 'fine-focus sealed tube'
_diffrn_radiation_type MoK\a
_diffrn_radiation_wavelength 0.71073
_diffrn_reflns_av_R_equivalents 0.0363
_diffrn_reflns_av_sigmaI/netI 0.0359
_diffrn_reflns_limit_h_max 9
_diffrn_reflns_limit_h_min -9
_diffrn_reflns_limit_k_max 10
_diffrn_reflns_limit_k_min -12
_diffrn_reflns_limit_l_max 16
_diffrn_reflns_limit_l_min -9
_diffrn_reflns_number 4122
_diffrn_reflns_theta_max 29.85
_diffrn_reflns_theta_min 6.10
_diffrn_standards_decay_% 0
_diffrn_standards_interval_count 0
_diffrn_standards_number 0
_exptl_absorpt_coefficient_mu 0.096
_exptl_absorpt_correction_T_max 0.983
_exptl_absorpt_correction_T_min 0.969
_exptl_absorpt_correction_type 'integration (Siemens, 1995)'
_exptl_crystal_colour colourless
_exptl_crystal_density_diffrn 1.323
_exptl_crystal_density_meas ?
_exptl_crystal_density_method not_measured
_exptl_crystal_description prism
_exptl_crystal_F_000 320
_exptl_crystal_size_max 0.38
_exptl_crystal_size_mid 0.22
_exptl_crystal_size_min 0.20
_refine_diff_density_max 0.265
_refine_diff_density_min -0.190
_refine_ls_extinction_coef 0.082(6)
_refine_ls_extinction_method SHELXL93_(Sheldrick,_1993)
_refine_ls_goodness_of_fit_all 1.185
_refine_ls_goodness_of_fit_obs 1.209
_refine_ls_hydrogen_treatment
;
For H1' & H2' all parameters refined
;
_refine_ls_matrix_type full
_refine_ls_number_parameters 115
_refine_ls_number_reflns 1890
_refine_ls_number_restraints 0
_refine_ls_restrained_S_all 1.185
_refine_ls_restrained_S_obs 1.209
_refine_ls_R_factor_all 0.0671
_refine_ls_R_factor_obs .0555
_refine_ls_shift/esd_max 0.000
_refine_ls_shift/esd_mean 0.000
_refine_ls_structure_factor_coef Fsqd
_refine_ls_weighting_details 'w = 1/[\s^2^(Fo^2^)+0.6011P] where P=(Fo^2^+2Fc^2^)/3'
_refine_ls_weighting_scheme calc
_refine_ls_wR_factor_all 0.1119
_refine_ls_wR_factor_obs .1069
_reflns_number_observed 1672
_reflns_number_total 1890
_reflns_observed_criterion I>2\s(I)
_cod_data_source_file av1018.cif
_cod_data_source_block paracet
_cod_depositor_comments
;
The following automatic conversions were performed:
'_symmetry_cell_setting' value 'Monoclinic' changed to 'monoclinic'
according to '/home/saulius/struct/CIF-dictionaries/cif_core.dic'
dictionary named 'cif_core.dic' version 2.4.1 from 2010-06-29.

Automatic conversion script
Id: cif_fix_enum 1527 2010-12-29 10:47:43Z saulius 

The following automatic conversions were performed:

'_chemical_melting_point' value '171-172' was changed to '171.5(5)' -
the average value was taken and precision was estimated.

Automatic conversion script
Id: cif_fix_values 1646 2011-03-28 12:23:43Z adriana 

The following automatic conversions were performed:

'_chemical_melting_point' value '171-172' was changed to '171.5(5)' -
the average value was taken and precision was
estimated.

'_symmetry_cell_setting' value 'Monoclinic' changed to
'monoclinic' according to
/home/saulius/struct/CIF-dictionaries/cif_core.dic dictionary named
'cif_core.dic' version 2.4.1 from 2010-06-29.

Automatic conversion script
Id: cif_fix_values 1715 2011-07-08 13:25:40Z adriana 

The following automatic conversions were performed:

'_exptl_crystal_density_meas' value 'not_measured' was changed to '?'
- the value is perceived as not measured.

Automatic conversion script
Id: cif_fix_values 3008 2015-01-20 13:52:24Z robertas 

The following automatic conversions were performed:

'_refine_ls_weighting_scheme' value 'calc w =
1/[\s^2^(Fo^2^)+0.6011P] where P=(Fo^2^+2Fc^2^)/3' was changed to
'calc'. New tag '_refine_ls_weighting_details' was created. The value
of the new tag was set to 'w = 1/[\s^2^(Fo^2^)+0.6011P] where
P=(Fo^2^+2Fc^2^)/3'.

Automatic conversion script
Id: cif_fix_values 3143 2015-03-26 13:38:13Z robertas 
;
_cod_original_sg_symbol_H-M 'P 21/n'
_cod_database_code 2007205
_cod_database_fobs_code 2007205

loop_
_symmetry_equiv_pos_as_xyz
'x, y, z'
'-x+1/2, y+1/2, -z+1/2'
'-x, -y, -z'
'x-1/2, -y-1/2, z-1/2'

loop_
_atom_site_aniso_label
_atom_site_aniso_U_11
_atom_site_aniso_U_22
_atom_site_aniso_U_33
_atom_site_aniso_U_12
_atom_site_aniso_U_13
_atom_site_aniso_U_23
C1 .0203(8) .0229(8) .0218(7) -.0003(6) .0022(6) -.0002(6)
C2 .0190(8) .0278(9) .0281(8) .0054(6) .0010(6) -.0019(7)
C3 .0183(7) .0280(9) .0253(8) .0040(6) -.0013(6) -.0010(7)
C4 .0189(7) .0194(7) .0202(7) .0002(6) .0044(5) .0034(6)
C5 .0172(7) .0234(8) .0254(8) .0028(6) .0029(6) .0030(6)
C6 .0169(7) .0272(9) .0238(7) .0005(6) -.0005(6) .0011(7)
C7 .0235(8) .0226(8) .0229(7) .0024(6) .0065(6) .0042(6)
O2 .0189(6) .0428(8) .0296(6) .0030(5) .0056(5) -.0008(6)
C8 .0317(9) .0311(9) .0307(9) -.0008(8) .0084(7) -.0066(8)
O1 .0204(6) .0347(7) .0293(6) .0012(5) -.0005(5) -.0108(5)
N1 .0173(6) .0241(7) .0220(6) .0007(5) .0019(5) -.0013(5)

loop_
_atom_site_label
_atom_site_fract_x
_atom_site_fract_y
_atom_site_fract_z
_atom_site_U_iso_or_equiv
_atom_site_thermal_displace_type
_atom_site_calc_flag
_atom_site_refinement_flags
_atom_site_occupancy
_atom_site_disorder_group
_atom_site_type_symbol
O1 .1649(2) .92111(14) .22312(11) .0285(3) Uani d . 1 . O
H1' .052(4) .957(3) .241(2) .067(8) Uiso d . 1 . H
C1 .1346(2) .8294(2) .12968(14) .0217(3) Uani d . 1 . C
C2 -.0365(2) .8277(2) .05496(14) .0251(4) Uani d . 1 . C
H2 -.139(2) .8907(14) .0690(3) .030 Uiso calc R 1 . H
C3 -.0585(2) .7355(2) -.03939(14) .0243(4) Uani d . 1 . C
H3 -.179(3) .7345(2) -.0914(11) .029 Uiso calc R 1 . H
C4 .0888(2) .6438(2) -.06137(13) .0193(3) Uani d . 1 . C
C5 .2581(2) .6437(2) .01497(14) .0220(3) Uani d . 1 . C
H5 .357(2) .5815(14) .0024(3) .026 Uiso calc R 1 . H
C6 .2800(2) .7362(2) .10954(14) .0229(4) Uani d . 1 . C
H6 .397(2) .7357(2) .1618(11) .028 Uiso calc R 1 . H
N1 .0528(2) .5529(2) -.15989(12) .0212(3) Uani d . 1 . N
H2' -.073(3) .544(2) -.1914(18) .035(6) Uiso d . 1 . H
C7 .1792(2) .4882(2) -.21942(14) .0227(3) Uani d . 1 . C
O2 .3532(2) .49635(15) -.19141(11) .0302(3) Uani d . 1 . O
C8 .0934(3) .4023(2) -.3234(2) .0308(4) Uani d . 1 . C
H8A -.0343(18) .4292(11) -.3436(8) .046 Uiso calc R 1 . H
H8B .1001(18) .3034(14) -.3055(5) .046 Uiso calc R 1 . H
H8C .1611(15) .4207(12) -.3858(9) .046 Uiso calc R 1 . H

loop_
_atom_type_symbol
_atom_type_description
_atom_type_scat_dispersion_real
_atom_type_scat_dispersion_imag
_atom_type_scat_source
C C 0.0033 0.0016 'International Tables Vol C Tables 4.2.6.8 and 6.1.1.4'
H H 0.0000 0.0000 'International Tables Vol C Tables 4.2.6.8 and 6.1.1.4'
N N 0.0061 0.0033 'International Tables Vol C Tables 4.2.6.8 and 6.1.1.4'
O O 0.0106 0.0060 'International Tables Vol C Tables 4.2.6.8 and 6.1.1.4'

loop_
_geom_angle_atom_site_label_1
_geom_angle_atom_site_label_2
_geom_angle_atom_site_label_3
_geom_angle
_geom_angle_publ_flag
H1' O1 C1 111.0(17) yes
O1 C1 C2 122.13(14) yes
C1 C2 C3 119.9(2) yes
C3 C2 H2 120.05(9) no
C1 C2 H2 120.05(9) no
C2 C3 C4 120.89(15) yes
C2 C3 H3 119.55(9) no
C4 C3 H3 119.55(9) no
C3 C4 C5 118.98(15) yes
C3 C4 N1 116.82(14) yes
C5 C4 N1 124.18(14) yes
C4 C5 C6 120.09(15) yes
C6 C5 H5 119.95(9) no
C4 C5 H5 119.95(9) no
C5 C6 C1 120.72(15) yes
C5 C6 H6 119.64(9) no
C1 C6 H6 119.64(9) no
C6 C1 O1 118.47(14) yes
C6 C1 C2 119.40(15) yes
C4 N1 C7 128.41(14) yes
C4 N1 H2' 116.0(13) yes
H2' N1 C7 115.4(13) yes
N1 C7 O2 123.2(2) yes
N1 C7 C8 115.11(14) yes
C7 C8 H8A 109.47(9) no
C7 C8 H8B 109.47(10) no
H8A C8 H8B 109.5 no
C7 C8 H8C 109.47(9) no
H8A C8 H8C 109.5 no
H8B C8 H8C 109.5 no
O2 C7 C8 121.72(15) yes

loop_
_geom_bond_atom_site_label_1
_geom_bond_atom_site_label_2
_geom_bond_site_symmetry_2
_geom_bond_distance
_geom_bond_publ_flag
O1 C1 . 1.375(2) yes
C1 C2 . 1.396(2) yes
C2 C3 . 1.385(2) yes
C2 H2 . .96(2) no
C3 C4 . 1.396(2) yes
C3 H3 . .98(2) no
C4 C5 . 1.396(2) yes
C5 C6 . 1.388(2) yes
C5 H5 . .93(2) no
C6 C1 . 1.389(2) yes
C6 H6 . .96(2) no
C4 N1 . 1.420(2) yes
N1 C7 . 1.346(2) yes
C7 O2 . 1.236(2) yes
C7 C8 . 1.509(2) yes
C8 H8A . .939(13) no
C8 H8B . .939(13) no
C8 H8C . .939(13) no
O1 H1' . .92(3) yes
N1 H2' . .92(2) yes

loop_
_cod_related_entry_id
_cod_related_entry_database
_cod_related_entry_code
1 ChemSpider 1906
